data_7248148
loop_
_publ_author_name
'Gavrikov, Andrey V.'
'Ilyukhin, Andrey B.'

_publ_section_title
;
 Union is strength: \p--\p stacking interactions are capable of preventing
 solid-state racemization of tris-chelate complexes
;
_journal_issue 12
_journal_name_full CrystEngComm
_journal_page_first 1677
_journal_page_last 1682
_journal_paper_doi 10.1039/D4CE00104D
_journal_volume 26
_journal_year 2024
_chemical_formula_moiety 'C36 H24 N6 Zn, N5 O15 Y'
_chemical_formula_sum 'C36 H24 N11 O15 Y Zn'
_chemical_formula_weight 1004.94
_space_group_IT_number 14
_space_group_name_Hall '-P 2yn'
_space_group_name_H-M_alt 'P 1 21/n 1'
_symmetry_cell_setting monoclinic
_symmetry_Int_Tables_number 14
_symmetry_space_group_name_Hall '-P 2yn'
_symmetry_space_group_name_H-M 'P 1 21/n 1'
_atom_sites_solution_hydrogens geom
_audit_conform_dict_location ftp://ftp.iucr.org/pub/cif_core.dic
_audit_conform_dict_name cif_core.dic
_audit_conform_dict_version 2.4.3
_audit_creation_date 2020-06-15T15:22:34-00:00
_audit_creation_method 'WinGX routine CIF_UPDATE'
_audit_update_record
;
2023-09-15 deposited with the CCDC.	2024-02-14 downloaded from the CCDC.
;
_cell_angle_alpha 90
_cell_angle_beta 110.5440(10)
_cell_angle_gamma 90
_cell_formula_units_Z 4
_cell_length_a 17.8105(5)
_cell_length_b 12.4596(5)
_cell_length_c 19.4286(6)
_cell_measurement_reflns_used 6063
_cell_measurement_temperature 150(2)
_cell_measurement_theta_max 27.1
_cell_measurement_theta_min 2.44
_cell_volume 4037.2(2)
_computing_cell_refinement 'Bruker SAINT'
_computing_data_collection 'Bruker APEX3'
_computing_data_reduction 'Bruker SAINT'
_computing_molecular_graphics 'Bruker SHELXTL'
_computing_publication_material 'Bruker SHELXTL'
_computing_structure_refinement 'SHELXL-2018/3 (Sheldrick, 2018)'
_computing_structure_solution 'SHELXS-2018 (Sheldrick, 2015)'
_diffrn_ambient_temperature 150(2)
_diffrn_measured_fraction_theta_full 0.998
_diffrn_measured_fraction_theta_max 0.998
_diffrn_measurement_device_type 'Bruker APEX3 CCD'
_diffrn_measurement_method '\f and \w scans'
_diffrn_radiation_monochromator graphite
_diffrn_radiation_type MoK\a
_diffrn_radiation_wavelength 0.71073
_diffrn_reflns_av_R_equivalents 0.0743
_diffrn_reflns_av_unetI/netI 0.0737
_diffrn_reflns_Laue_measured_fraction_full 0.998
_diffrn_reflns_Laue_measured_fraction_max 0.998
_diffrn_reflns_limit_h_max 22
_diffrn_reflns_limit_h_min -22
_diffrn_reflns_limit_k_max 12
_diffrn_reflns_limit_k_min -15
_diffrn_reflns_limit_l_max 24
_diffrn_reflns_limit_l_min -24
_diffrn_reflns_number 35818
_diffrn_reflns_point_group_measured_fraction_full 0.998
_diffrn_reflns_point_group_measured_fraction_max 0.998
_diffrn_reflns_theta_full 25.242
_diffrn_reflns_theta_max 27.104
_diffrn_reflns_theta_min 2.239
_diffrn_standards_number 0
_exptl_absorpt_coefficient_mu 2.11
_exptl_absorpt_correction_T_max 0.7455
_exptl_absorpt_correction_T_min 0.6354
_exptl_absorpt_correction_type multi-scan
_exptl_absorpt_process_details
;
 SADABS 2016/2: Krause, L., Herbst-Irmer, R., Sheldrick G.M. & Stalke D.,
 J. Appl. Cryst. 48 (2015) 3-10
;
_exptl_crystal_colour colourless
_exptl_crystal_density_diffrn 1.653
_exptl_crystal_description block
_exptl_crystal_F_000 2024
_exptl_crystal_size_max 0.16
_exptl_crystal_size_mid 0.12
_exptl_crystal_size_min 0.04
_refine_diff_density_max 0.57
_refine_diff_density_min -0.596
_refine_diff_density_rms 0.085
_refine_ls_extinction_method none
_refine_ls_goodness_of_fit_ref 1.08
_refine_ls_hydrogen_treatment constr
_refine_ls_matrix_type full
_refine_ls_number_parameters 614
_refine_ls_number_reflns 8877
_refine_ls_number_restraints 66
_refine_ls_restrained_S_all 1.08
_refine_ls_R_factor_all 0.0827
_refine_ls_R_factor_gt 0.0429
_refine_ls_shift/su_max 0.001
_refine_ls_shift/su_mean 0
_refine_ls_structure_factor_coef Fsqd
_refine_ls_weighting_details 'w=1/[\s^2^(Fo^2^)+(0.0200P)^2^+1.0000P] where P=(Fo^2^+2Fc^2^)/3'
_refine_ls_weighting_scheme calc
_refine_ls_wR_factor_gt 0.0683
_refine_ls_wR_factor_ref 0.0765
_reflns_Friedel_coverage 0
_reflns_number_gt 5999
_reflns_number_total 8877
_reflns_threshold_expression 'I > 2\s(I)'
_cod_data_source_file d4ce00104d2.cif
_cod_data_source_block ZnY
_cod_depositor_comments 'Adding full bibliography for 7248144--7248174.cif.'
_cod_original_sg_symbol_H-M 'P 21/n'
_cod_database_code 7248148
_shelx_estimated_absorpt_t_min 0.729
_shelx_estimated_absorpt_t_max 0.92

loop_
_symmetry_equiv_pos_as_xyz
'x, y, z'
'-x+1/2, y+1/2, -z+1/2'
'-x, -y, -z'
'x-1/2, -y-1/2, z-1/2'

loop_
_atom_site_label
_atom_site_type_symbol
_atom_site_fract_x
_atom_site_fract_y
_atom_site_fract_z
_atom_site_U_iso_or_equiv
_atom_site_adp_type
_atom_site_occupancy
_atom_site_site_symmetry_order
_atom_site_calc_flag
_atom_site_refinement_flags_posn
_atom_site_refinement_flags_adp
_atom_site_refinement_flags_occupancy
_atom_site_disorder_assembly
_atom_site_disorder_group
Y1 Y 0.06790(2) 0.14865(3) 0.30470(2) 0.02208(8) Uani 1 1 d . . . . .
Zn1 Zn 0.64721(2) 0.20995(3) 0.38245(2) 0.02172(10) Uani 1 1 d . . . . .
O1 O 0.12167(14) -0.0027(2) 0.38601(13) 0.0427(7) Uani 1 1 d D . . . .
O2 O 0.04250(13) -0.0430(2) 0.27743(12) 0.0381(6) Uani 1 1 d D . . . .
O3 O 0.09841(15) -0.1703(2) 0.35507(14) 0.0467(7) Uani 1 1 d D . . . .
N7 N 0.08780(16) -0.0755(3) 0.33952(16) 0.0342(7) Uani 1 1 d D . . . .
O4 O 0.19138(12) 0.2126(2) 0.39235(11) 0.0368(6) Uani 1 1 d . . . . .
O5 O 0.10045(12) 0.1942(2) 0.43949(12) 0.0363(6) Uani 1 1 d . . . . .
O6 O 0.22126(13) 0.2371(2) 0.50948(12) 0.0449(7) Uani 1 1 d . . . . .
N8 N 0.17238(15) 0.2149(2) 0.44938(14) 0.0287(7) Uani 1 1 d . . . . .
O7 O -0.07125(12) 0.1412(2) 0.22275(12) 0.0378(6) Uani 1 1 d . . . . .
O8 O -0.04789(12) 0.11083(19) 0.33765(12) 0.0326(6) Uani 1 1 d . . . . .
O9 O -0.17129(12) 0.11062(19) 0.25997(14) 0.0407(7) Uani 1 1 d . . . . .
O10 O 0.1761(11) 0.1159(13) 0.2617(6) 0.045(3) Uani 0.57 1 d D U P A 1
O11 O 0.0615(6) 0.1315(9) 0.1770(9) 0.039(3) Uani 0.57 1 d D U P A 1
O12 O 0.1663(6) 0.1090(7) 0.1462(5) 0.070(3) Uani 0.57 1 d D U P A 1
N10 N 0.1355(6) 0.1195(8) 0.1919(6) 0.043(3) Uani 0.57 1 d D U P A 1
O102 O 0.1765(14) 0.0870(16) 0.2705(8) 0.036(4) Uani 0.43 1 d D U P A 2
O112 O 0.0635(8) 0.0974(12) 0.1807(11) 0.031(3) Uani 0.43 1 d D U P A 2
O122 O 0.1682(8) 0.0419(11) 0.1596(7) 0.093(5) Uani 0.43 1 d D U P A 2
N102 N 0.1370(8) 0.0769(11) 0.2018(7) 0.039(3) Uani 0.43 1 d D U P A 2
O13 O 0.0778(2) 0.3149(3) 0.24799(18) 0.0740(10) Uani 1 1 d . . . . .
O14 O 0.01269(14) 0.3241(2) 0.32017(14) 0.0459(7) Uani 1 1 d . . . . .
O15 O 0.01757(15) 0.4637(2) 0.25346(14) 0.0478(7) Uani 1 1 d . . . . .
N11 N 0.03447(16) 0.3711(3) 0.27251(16) 0.0343(7) Uani 1 1 d . . . . .
N1 N 0.52106(13) 0.1913(2) 0.36005(13) 0.0230(6) Uani 1 1 d . . . . .
N2 N 0.64374(14) 0.1465(2) 0.48566(13) 0.0244(6) Uani 1 1 d . . . . .
N3 N 0.64392(14) 0.3729(2) 0.42489(13) 0.0249(6) Uani 1 1 d . . . . .
N4 N 0.77240(14) 0.2498(2) 0.43393(13) 0.0241(6) Uani 1 1 d . . . . .
N5 N 0.66609(13) 0.0581(2) 0.33820(13) 0.0222(6) Uani 1 1 d . . . . .
N6 N 0.63721(13) 0.2526(2) 0.27304(13) 0.0210(6) Uani 1 1 d . . . . .
N9 N -0.09914(15) 0.1208(2) 0.27257(16) 0.0309(7) Uani 1 1 d . . . . .
C1 C 0.46075(17) 0.2076(3) 0.29725(17) 0.0295(8) Uani 1 1 d . . . . .
H1A H 0.472552 0.220528 0.253931 0.035 Uiso 1 1 calc R U . . .
C2 C 0.38074(18) 0.2066(3) 0.29243(19) 0.0357(9) Uani 1 1 d . . . . .
H2A H 0.339075 0.216864 0.246341 0.043 Uiso 1 1 calc R U . . .
C3 C 0.36283(18) 0.1907(3) 0.35419(19) 0.0372(10) Uani 1 1 d . . . . .
H3A H 0.308561 0.191825 0.351585 0.045 Uiso 1 1 calc R U . . .
C4 C 0.42454(17) 0.1728(3) 0.42180(18) 0.0277(8) Uani 1 1 d . . . . .
C5 C 0.41144(19) 0.1539(3) 0.48962(19) 0.0372(9) Uani 1 1 d . . . . .
H5A H 0.358578 0.158205 0.490603 0.045 Uiso 1 1 calc R U . . .
C6 C 0.47249(19) 0.1301(3) 0.55167(19) 0.0379(9) Uani 1 1 d . . . . .
H6A H 0.461868 0.116707 0.595518 0.046 Uiso 1 1 calc R U . . .
C7 C 0.55321(18) 0.1247(3) 0.55302(17) 0.0287(8) Uani 1 1 d . . . . .
C8 C 0.6188(2) 0.0949(3) 0.61537(18) 0.0355(9) Uani 1 1 d . . . . .
H8A H 0.610898 0.077315 0.659916 0.043 Uiso 1 1 calc R U . . .
C9 C 0.6937(2) 0.0913(3) 0.61169(18) 0.0380(9) Uani 1 1 d . . . . .
H9A H 0.738199 0.070182 0.65337 0.046 Uiso 1 1 calc R U . . .
C10 C 0.70462(18) 0.1189(3) 0.54602(17) 0.0313(9) Uani 1 1 d . . . . .
H10A H 0.757309 0.118054 0.544407 0.038 Uiso 1 1 calc R U . . .
C11 C 0.56862(17) 0.1486(3) 0.48875(16) 0.0228(7) Uani 1 1 d . . . . .
C12 C 0.50343(16) 0.1725(3) 0.42175(17) 0.0233(7) Uani 1 1 d . . . . .
C13 C 0.58158(18) 0.4362(3) 0.41776(17) 0.0288(8) Uani 1 1 d . . . . .
H13A H 0.531022 0.41755 0.382398 0.035 Uiso 1 1 calc R U . . .
C14 C 0.5867(2) 0.5287(3) 0.45967(18) 0.0353(9) Uani 1 1 d . . . . .
H14A H 0.540712 0.572074 0.452335 0.042 Uiso 1 1 calc R U . . .
C15 C 0.6590(2) 0.5561(3) 0.51153(18) 0.0343(9) Uani 1 1 d . . . . .
H15A H 0.6632 0.617447 0.541709 0.041 Uiso 1 1 calc R U . . .
C16 C 0.72665(19) 0.4925(3) 0.51957(17) 0.0288(8) Uani 1 1 d . . . . .
C17 C 0.8054(2) 0.5173(3) 0.57074(18) 0.0365(9) Uani 1 1 d . . . . .
H17A H 0.812208 0.575624 0.603857 0.044 Uiso 1 1 calc R U . . .
C18 C 0.8699(2) 0.4588(3) 0.57234(18) 0.0379(9) Uani 1 1 d . . . . .
H18A H 0.921504 0.477807 0.605633 0.046 Uiso 1 1 calc R U . . .
C19 C 0.86162(18) 0.3688(3) 0.52483(16) 0.0278(8) Uani 1 1 d . . . . .
C20 C 0.92667(18) 0.3090(3) 0.52095(18) 0.0351(9) Uani 1 1 d . . . . .
H20A H 0.979622 0.327746 0.551385 0.042 Uiso 1 1 calc R U . . .
C21 C 0.91483(18) 0.2244(3) 0.47411(18) 0.0368(9) Uani 1 1 d . . . . .
H21A H 0.959063 0.185903 0.46986 0.044 Uiso 1 1 calc R U . . .
C22 C 0.83600(17) 0.1951(3) 0.43223(17) 0.0298(8) Uani 1 1 d . . . . .
H22A H 0.827581 0.133718 0.401394 0.036 Uiso 1 1 calc R U . . .
C23 C 0.78479(17) 0.3369(3) 0.47821(15) 0.0222(7) Uani 1 1 d . . . . .
C24 C 0.71676(17) 0.4017(3) 0.47481(16) 0.0245(8) Uani 1 1 d . . . . .
C25 C 0.67810(17) -0.0382(3) 0.37012(18) 0.0269(8) Uani 1 1 d . . . . .
H25A H 0.683712 -0.04293 0.420486 0.032 Uiso 1 1 calc R U . . .
C26 C 0.68280(17) -0.1319(3) 0.33302(18) 0.0306(8) Uani 1 1 d . . . . .
H26A H 0.690463 -0.199257 0.357463 0.037 Uiso 1 1 calc R U . . .
C27 C 0.67627(17) -0.1259(3) 0.26121(18) 0.0282(8) Uani 1 1 d . . . . .
H27A H 0.680147 -0.189106 0.235343 0.034 Uiso 1 1 calc R U . . .
C28 C 0.66384(17) -0.0265(3) 0.22553(17) 0.0238(7) Uani 1 1 d . . . . .
C29 C 0.65632(18) -0.0134(3) 0.15009(18) 0.0313(8) Uani 1 1 d . . . . .
H29A H 0.659255 -0.074762 0.122076 0.038 Uiso 1 1 calc R U . . .
C30 C 0.64516(18) 0.0843(3) 0.11811(17) 0.0291(8) Uani 1 1 d . . . . .
H30A H 0.642422 0.090941 0.068579 0.035 Uiso 1 1 calc R U . . .
C31 C 0.63738(17) 0.1781(3) 0.15763(16) 0.0234(7) Uani 1 1 d . . . . .
C32 C 0.62273(17) 0.2811(3) 0.12679(17) 0.0262(8) Uani 1 1 d . . . . .
H32A H 0.617898 0.291675 0.076991 0.031 Uiso 1 1 calc R U . . .
C33 C 0.61540(17) 0.3662(3) 0.16823(17) 0.0275(8) Uani 1 1 d . . . . .
H33A H 0.604956 0.43614 0.147587 0.033 Uiso 1 1 calc R U . . .
C34 C 0.62356(16) 0.3486(3) 0.24175(16) 0.0244(7) Uani 1 1 d . . . . .
H34A H 0.619078 0.408271 0.27049 0.029 Uiso 1 1 calc R U . . .
C35 C 0.64434(15) 0.1678(3) 0.23188(16) 0.0188(7) Uani 1 1 d . . . . .
C36 C 0.65860(16) 0.0637(3) 0.26633(16) 0.0203(7) Uani 1 1 d . . . . .

loop_
_atom_site_aniso_label
_atom_site_aniso_U_11
_atom_site_aniso_U_22
_atom_site_aniso_U_33
_atom_site_aniso_U_23
_atom_site_aniso_U_13
_atom_site_aniso_U_12
Y1 0.01517(13) 0.0262(2) 0.02354(15) -0.00225(15) 0.00515(12) -0.00026(13)
Zn1 0.01823(17) 0.0256(2) 0.02179(18) -0.00092(17) 0.00756(15) -0.00031(16)
O1 0.0398(14) 0.0326(17) 0.0419(14) -0.0069(13) -0.0029(12) -0.0007(12)
O2 0.0323(13) 0.0363(17) 0.0370(14) -0.0010(12) 0.0013(11) 0.0036(11)
O3 0.0579(17) 0.0246(18) 0.0480(16) 0.0011(13) 0.0064(13) 0.0040(13)
N7 0.0317(16) 0.030(2) 0.0354(17) -0.0029(16) 0.0049(14) 0.0018(14)
O4 0.0300(12) 0.0605(19) 0.0252(12) -0.0139(12) 0.0163(10) -0.0133(12)
O5 0.0192(11) 0.0581(19) 0.0335(13) -0.0079(12) 0.0117(10) -0.0027(11)
O6 0.0318(13) 0.078(2) 0.0197(12) -0.0067(13) 0.0025(11) -0.0071(13)
N8 0.0258(14) 0.037(2) 0.0224(14) -0.0003(13) 0.0071(12) 0.0011(13)
O7 0.0278(12) 0.0500(19) 0.0333(13) 0.0044(13) 0.0077(11) 0.0010(12)
O8 0.0254(12) 0.0353(16) 0.0372(13) -0.0039(11) 0.0110(11) -0.0058(10)
O9 0.0137(11) 0.0311(16) 0.0742(18) -0.0037(13) 0.0113(12) -0.0027(10)
O10 0.027(4) 0.068(8) 0.039(5) -0.016(4) 0.011(4) 0.000(5)
O11 0.034(4) 0.052(7) 0.028(4) -0.002(5) 0.007(3) -0.004(4)
O12 0.070(4) 0.106(7) 0.053(4) -0.028(5) 0.046(4) 0.002(5)
N10 0.038(4) 0.046(6) 0.041(5) -0.010(4) 0.010(3) -0.001(4)
O102 0.024(4) 0.056(8) 0.027(5) -0.007(4) 0.009(4) 0.001(5)
O112 0.034(5) 0.036(7) 0.022(4) -0.001(5) 0.008(3) 0.002(4)
O122 0.078(6) 0.153(12) 0.053(6) -0.039(8) 0.030(5) 0.029(9)
N102 0.038(5) 0.056(8) 0.030(5) -0.010(5) 0.019(4) -0.003(5)
O13 0.114(3) 0.050(2) 0.093(2) 0.0271(18) 0.081(2) 0.0188(19)
O14 0.0507(15) 0.0365(19) 0.0590(17) 0.0053(14) 0.0300(14) 0.0027(12)
O15 0.0514(16) 0.0273(18) 0.0547(17) 0.0109(14) 0.0059(14) 0.0005(13)
N11 0.0339(16) 0.033(2) 0.0316(16) 0.0028(15) 0.0058(14) 0.0002(15)
N1 0.0210(13) 0.0219(17) 0.0247(14) 0.0004(12) 0.0061(11) -0.0013(11)
N2 0.0224(13) 0.0292(17) 0.0216(13) -0.0009(13) 0.0079(11) 0.0017(12)
N3 0.0212(13) 0.0289(19) 0.0243(14) -0.0022(12) 0.0077(11) 0.0023(12)
N4 0.0227(13) 0.0273(18) 0.0230(13) 0.0004(12) 0.0089(11) 0.0000(12)
N5 0.0149(12) 0.0268(18) 0.0251(14) 0.0000(12) 0.0074(11) -0.0004(11)
N6 0.0162(12) 0.0211(17) 0.0254(14) 0.0008(12) 0.0070(11) 0.0009(11)
N9 0.0229(14) 0.0205(18) 0.0480(18) -0.0042(14) 0.0109(14) 0.0004(12)
C1 0.0238(16) 0.034(2) 0.0275(17) 0.0006(16) 0.0051(14) 0.0000(15)
C2 0.0226(16) 0.043(3) 0.0340(19) 0.0034(18) 0.0010(15) -0.0017(17)
C3 0.0176(16) 0.048(3) 0.047(2) 0.0045(19) 0.0121(16) 0.0023(15)
C4 0.0228(16) 0.026(2) 0.0370(19) -0.0006(16) 0.0141(15) 0.0010(14)
C5 0.0295(17) 0.044(3) 0.047(2) 0.0013(19) 0.0250(17) 0.0015(17)
C6 0.039(2) 0.047(3) 0.038(2) 0.0034(19) 0.0269(18) 0.0054(18)
C7 0.0331(18) 0.031(2) 0.0260(17) -0.0019(15) 0.0154(15) 0.0014(15)
C8 0.047(2) 0.037(3) 0.0254(18) 0.0032(16) 0.0165(17) 0.0030(17)
C9 0.040(2) 0.051(3) 0.0207(17) 0.0031(17) 0.0077(16) 0.0062(18)
C10 0.0233(16) 0.039(3) 0.0276(17) 0.0031(16) 0.0040(15) 0.0061(15)
C11 0.0255(15) 0.0179(19) 0.0278(16) -0.0012(15) 0.0126(14) -0.0007(14)
C12 0.0209(15) 0.021(2) 0.0289(17) -0.0012(14) 0.0103(14) -0.0005(13)
C13 0.0264(17) 0.030(2) 0.0291(18) 0.0000(16) 0.0080(15) 0.0041(15)
C14 0.038(2) 0.031(2) 0.037(2) 0.0014(17) 0.0130(17) 0.0133(16)
C15 0.047(2) 0.024(2) 0.0303(19) -0.0033(16) 0.0122(17) 0.0077(17)
C16 0.0379(19) 0.023(2) 0.0253(17) 0.0019(15) 0.0107(15) 0.0018(15)
C17 0.045(2) 0.030(2) 0.0277(18) -0.0063(16) 0.0043(17) -0.0007(17)
C18 0.0314(19) 0.043(3) 0.0312(19) -0.0014(18) 0.0006(16) -0.0052(17)
C19 0.0282(17) 0.030(2) 0.0209(16) 0.0009(15) 0.0031(14) -0.0012(15)
C20 0.0186(16) 0.048(3) 0.0306(18) 0.0002(18) -0.0014(15) -0.0034(16)
C21 0.0197(16) 0.050(3) 0.0367(19) -0.0020(19) 0.0052(15) 0.0067(17)
C22 0.0267(17) 0.032(2) 0.0294(18) -0.0022(16) 0.0088(15) 0.0047(15)
C23 0.0262(16) 0.023(2) 0.0165(14) 0.0019(14) 0.0066(13) 0.0004(14)
C24 0.0262(16) 0.028(2) 0.0192(16) 0.0033(14) 0.0081(14) 0.0008(14)
C25 0.0202(15) 0.032(2) 0.0274(17) 0.0046(16) 0.0074(14) 0.0005(14)
C26 0.0269(17) 0.025(2) 0.0377(19) 0.0057(17) 0.0088(15) 0.0001(15)
C27 0.0215(16) 0.020(2) 0.042(2) -0.0077(16) 0.0100(15) -0.0005(14)
C28 0.0193(15) 0.024(2) 0.0271(17) -0.0021(15) 0.0065(14) -0.0018(13)
C29 0.0319(18) 0.030(2) 0.0329(19) -0.0099(17) 0.0122(16) -0.0002(16)
C30 0.0265(17) 0.038(2) 0.0241(17) -0.0052(16) 0.0110(14) -0.0023(15)
C31 0.0193(15) 0.028(2) 0.0219(15) -0.0019(13) 0.0058(13) -0.0009(13)
C32 0.0234(16) 0.035(2) 0.0207(15) 0.0029(16) 0.0082(13) -0.0002(15)
C33 0.0264(16) 0.025(2) 0.0296(17) 0.0073(16) 0.0082(14) 0.0027(14)
C34 0.0227(15) 0.025(2) 0.0279(17) -0.0028(16) 0.0115(13) 0.0028(15)
C35 0.0138(13) 0.020(2) 0.0225(15) -0.0021(13) 0.0061(12) 0.0007(12)
C36 0.0134(14) 0.025(2) 0.0226(16) -0.0016(14) 0.0061(13) -0.0018(13)

loop_
_atom_type_symbol
_atom_type_description
_atom_type_scat_dispersion_real
_atom_type_scat_dispersion_imag
_atom_type_scat_source
C C 0.0033 0.0016 'International Tables Vol C Tables 4.2.6.8 and 6.1.1.4'
H H 0 0 'International Tables Vol C Tables 4.2.6.8 and 6.1.1.4'
N N 0.0061 0.0033 'International Tables Vol C Tables 4.2.6.8 and 6.1.1.4'
O O 0.0106 0.006 'International Tables Vol C Tables 4.2.6.8 and 6.1.1.4'
Zn Zn 0.2839 1.4301 'International Tables Vol C Tables 4.2.6.8 and 6.1.1.4'
Y Y -2.7962 3.5667 'International Tables Vol C Tables 4.2.6.8 and 6.1.1.4'

loop_
_geom_angle_atom_site_label_1
_geom_angle_atom_site_label_2
_geom_angle_atom_site_label_3
_geom_angle
_geom_angle_site_symmetry_1
_geom_angle_site_symmetry_3
_geom_angle_publ_flag
O13 Y1 O102 87.3(5) . . ?
O13 Y1 O10 77.7(4) . . ?
O13 Y1 O4 80.85(11) . . ?
O102 Y1 O4 70.9(4) . . ?
O10 Y1 O4 69.7(3) . . ?
O13 Y1 O8 120.14(9) . . ?
O102 Y1 O8 149.9(5) . . ?
O10 Y1 O8 158.4(4) . . ?
O4 Y1 O8 122.25(7) . . ?
O13 Y1 O1 154.06(10) . . ?
O102 Y1 O1 76.0(4) . . ?
O10 Y1 O1 85.0(3) . . ?
O4 Y1 O1 75.06(8) . . ?
O8 Y1 O1 81.63(8) . . ?
O13 Y1 O7 87.39(10) . . ?
O102 Y1 O7 123.1(3) . . ?
O10 Y1 O7 121.8(3) . . ?
O4 Y1 O7 161.46(9) . . ?
O8 Y1 O7 52.86(8) . . ?
O1 Y1 O7 118.31(8) . . ?
O13 Y1 O11 65.9(3) . . ?
O10 Y1 O11 52.3(3) . . ?
O4 Y1 O11 116.9(3) . . ?
O8 Y1 O11 120.7(3) . . ?
O1 Y1 O11 117.2(3) . . ?
O7 Y1 O11 70.1(3) . . ?
O13 Y1 O2 141.68(10) . . ?
O102 Y1 O2 74.5(5) . . ?
O10 Y1 O2 82.4(4) . . ?
O4 Y1 O2 122.06(8) . . ?
O8 Y1 O2 75.94(8) . . ?
O1 Y1 O2 52.11(7) . . ?
O7 Y1 O2 75.70(8) . . ?
O11 Y1 O2 75.9(3) . . ?
O13 Y1 O14 51.76(9) . . ?
O102 Y1 O14 136.0(5) . . ?
O10 Y1 O14 126.9(4) . . ?
O4 Y1 O14 85.66(9) . . ?
O8 Y1 O14 74.04(8) . . ?
O1 Y1 O14 133.93(9) . . ?
O7 Y1 O14 75.80(8) . . ?
O11 Y1 O14 108.8(3) . . ?
O2 Y1 O14 147.19(8) . . ?
O13 Y1 O112 75.8(4) . . ?
O102 Y1 O112 52.7(4) . . ?
O4 Y1 O112 119.1(3) . . ?
O8 Y1 O112 118.2(4) . . ?
O1 Y1 O112 107.7(3) . . ?
O7 Y1 O112 71.0(3) . . ?
O2 Y1 O112 66.2(4) . . ?
O14 Y1 O112 118.2(3) . . ?
O13 Y1 O5 104.80(10) . . ?
O102 Y1 O5 116.5(3) . . ?
O10 Y1 O5 118.6(3) . . ?
O4 Y1 O5 51.14(7) . . ?
O8 Y1 O5 71.15(7) . . ?
O1 Y1 O5 66.92(8) . . ?
O7 Y1 O5 119.67(7) . . ?
O11 Y1 O5 167.2(3) . . ?
O2 Y1 O5 113.47(8) . . ?
O14 Y1 O5 68.38(8) . . ?
O112 Y1 O5 169.2(3) . . ?
N6 Zn1 N1 96.27(9) . . ?
N6 Zn1 N5 77.99(10) . . ?
N1 Zn1 N5 97.06(9) . . ?
N6 Zn1 N4 96.65(9) . . ?
N1 Zn1 N4 163.19(10) . . ?
N5 Zn1 N4 96.11(9) . . ?
N6 Zn1 N2 170.89(10) . . ?
N1 Zn1 N2 77.37(9) . . ?
N5 Zn1 N2 96.17(10) . . ?
N4 Zn1 N2 90.88(9) . . ?
N6 Zn1 N3 98.01(10) . . ?
N1 Zn1 N3 90.70(9) . . ?
N5 Zn1 N3 171.59(9) . . ?
N4 Zn1 N3 76.89(9) . . ?
N2 Zn1 N3 88.67(10) . . ?
N7 O1 Y1 96.37(19) . . ?
N7 O2 Y1 95.63(19) . . ?
O3 N7 O2 122.7(3) . . ?
O3 N7 O1 121.4(3) . . ?
O2 N7 O1 115.8(3) . . ?
O3 N7 Y1 178.3(2) . . ?
O2 N7 Y1 58.43(17) . . ?
O1 N7 Y1 57.45(17) . . ?
N8 O4 Y1 99.70(16) . . ?
N8 O5 Y1 93.17(16) . . ?
O6 N8 O5 122.8(3) . . ?
O6 N8 O4 121.5(2) . . ?
O5 N8 O4 115.7(2) . . ?
O6 N8 Y1 174.5(2) . . ?
O5 N8 Y1 61.21(14) . . ?
O4 N8 Y1 54.72(13) . . ?
N9 O7 Y1 95.21(16) . . ?
N9 O8 Y1 95.66(17) . . ?
N10 O10 Y1 97.8(10) . . ?
N10 O11 Y1 96.0(9) . . ?
O12 N10 O11 123.8(11) . . ?
O12 N10 O10 122.4(11) . . ?
O11 N10 O10 113.7(12) . . ?
O12 N10 Y1 177.7(8) . . ?
O11 N10 Y1 58.2(8) . . ?
O10 N10 Y1 55.6(9) . . ?
N102 O102 Y1 96.8(13) . . ?
N102 O112 Y1 93.5(11) . . ?
O122 N102 O112 121.5(14) . . ?
O122 N102 O102 121.5(14) . . ?
O112 N102 O102 116.8(14) . . ?
O122 N102 Y1 176.9(11) . . ?
O112 N102 Y1 60.3(10) . . ?
O102 N102 Y1 56.6(11) . . ?
N11 O13 Y1 98.9(2) . . ?
N11 O14 Y1 94.8(2) . . ?
O15 N11 O13 122.2(3) . . ?
O15 N11 O14 123.7(3) . . ?
O13 N11 O14 114.0(3) . . ?
O15 N11 Y1 175.2(2) . . ?
O13 N11 Y1 55.45(19) . . ?
O14 N11 Y1 59.00(18) . . ?
C1 N1 C12 118.2(3) . . ?
C1 N1 Zn1 128.4(2) . . ?
C12 N1 Zn1 112.86(18) . . ?
C10 N2 C11 118.4(3) . . ?
C10 N2 Zn1 128.8(2) . . ?
C11 N2 Zn1 112.33(19) . . ?
C13 N3 C24 117.9(3) . . ?
C13 N3 Zn1 129.8(2) . . ?
C24 N3 Zn1 111.4(2) . . ?
C22 N4 C23 118.4(3) . . ?
C22 N4 Zn1 128.3(2) . . ?
C23 N4 Zn1 113.0(2) . . ?
C25 N5 C36 117.9(3) . . ?
C25 N5 Zn1 128.8(2) . . ?
C36 N5 Zn1 113.1(2) . . ?
C34 N6 C35 118.2(3) . . ?
C34 N6 Zn1 128.2(2) . . ?
C35 N6 Zn1 113.6(2) . . ?
O9 N9 O7 122.4(3) . . ?
O9 N9 O8 121.4(3) . . ?
O7 N9 O8 116.2(2) . . ?
O9 N9 Y1 178.4(2) . . ?
O7 N9 Y1 58.58(13) . . ?
O8 N9 Y1 57.68(14) . . ?
N1 C1 C2 122.6(3) . . ?
N1 C1 H1A 118.7 . . ?
C2 C1 H1A 118.7 . . ?
C3 C2 C1 119.5(3) . . ?
C3 C2 H2A 120.2 . . ?
C1 C2 H2A 120.2 . . ?
C2 C3 C4 120.0(3) . . ?
C2 C3 H3A 120 . . ?
C4 C3 H3A 120 . . ?
C3 C4 C12 117.0(3) . . ?
C3 C4 C5 124.0(3) . . ?
C12 C4 C5 119.0(3) . . ?
C6 C5 C4 121.3(3) . . ?
C6 C5 H5A 119.4 . . ?
C4 C5 H5A 119.4 . . ?
C5 C6 C7 121.3(3) . . ?
C5 C6 H6A 119.4 . . ?
C7 C6 H6A 119.4 . . ?
C11 C7 C8 117.4(3) . . ?
C11 C7 C6 118.9(3) . . ?
C8 C7 C6 123.7(3) . . ?
C9 C8 C7 119.8(3) . . ?
C9 C8 H8A 120.1 . . ?
C7 C8 H8A 120.1 . . ?
C8 C9 C10 119.5(3) . . ?
C8 C9 H9A 120.3 . . ?
C10 C9 H9A 120.3 . . ?
N2 C10 C9 122.4(3) . . ?
N2 C10 H10A 118.8 . . ?
C9 C10 H10A 118.8 . . ?
N2 C11 C7 122.6(3) . . ?
N2 C11 C12 117.3(3) . . ?
C7 C11 C12 120.1(3) . . ?
N1 C12 C4 122.7(3) . . ?
N1 C12 C11 118.0(2) . . ?
C4 C12 C11 119.3(3) . . ?
N3 C13 C14 123.2(3) . . ?
N3 C13 H13A 118.4 . . ?
C14 C13 H13A 118.4 . . ?
C15 C14 C13 119.2(3) . . ?
C15 C14 H14A 120.4 . . ?
C13 C14 H14A 120.4 . . ?
C14 C15 C16 119.3(3) . . ?
C14 C15 H15A 120.4 . . ?
C16 C15 H15A 120.4 . . ?
C24 C16 C15 118.1(3) . . ?
C24 C16 C17 118.8(3) . . ?
C15 C16 C17 123.1(3) . . ?
C18 C17 C16 121.0(3) . . ?
C18 C17 H17A 119.5 . . ?
C16 C17 H17A 119.5 . . ?
C17 C18 C19 121.0(3) . . ?
C17 C18 H18A 119.5 . . ?
C19 C18 H18A 119.5 . . ?
C20 C19 C23 116.7(3) . . ?
C20 C19 C18 123.6(3) . . ?
C23 C19 C18 119.7(3) . . ?
C21 C20 C19 120.8(3) . . ?
C21 C20 H20A 119.6 . . ?
C19 C20 H20A 119.6 . . ?
C20 C21 C22 118.6(3) . . ?
C20 C21 H21A 120.7 . . ?
C22 C21 H21A 120.7 . . ?
N4 C22 C21 122.7(3) . . ?
N4 C22 H22A 118.7 . . ?
C21 C22 H22A 118.7 . . ?
N4 C23 C19 122.7(3) . . ?
N4 C23 C24 118.3(3) . . ?
C19 C23 C24 118.9(3) . . ?
N3 C24 C16 122.3(3) . . ?
N3 C24 C23 117.3(3) . . ?
C16 C24 C23 120.3(3) . . ?
N5 C25 C26 122.9(3) . . ?
N5 C25 H25A 118.5 . . ?
C26 C25 H25A 118.5 . . ?
C27 C26 C25 119.1(3) . . ?
C27 C26 H26A 120.5 . . ?
C25 C26 H26A 120.5 . . ?
C26 C27 C28 119.9(3) . . ?
C26 C27 H27A 120 . . ?
C28 C27 H27A 120 . . ?
C36 C28 C27 117.5(3) . . ?
C36 C28 C29 119.2(3) . . ?
C27 C28 C29 123.3(3) . . ?
C30 C29 C28 121.2(3) . . ?
C30 C29 H29A 119.4 . . ?
C28 C29 H29A 119.4 . . ?
C29 C30 C31 121.1(3) . . ?
C29 C30 H30A 119.5 . . ?
C31 C30 H30A 119.5 . . ?
C32 C31 C35 117.2(3) . . ?
C32 C31 C30 123.8(3) . . ?
C35 C31 C30 119.0(3) . . ?
C33 C32 C31 120.1(3) . . ?
C33 C32 H32A 120 . . ?
C31 C32 H32A 120 . . ?
C32 C33 C34 118.8(3) . . ?
C32 C33 H33A 120.6 . . ?
C34 C33 H33A 120.6 . . ?
N6 C34 C33 123.1(3) . . ?
N6 C34 H34A 118.5 . . ?
C33 C34 H34A 118.5 . . ?
N6 C35 C31 122.6(3) . . ?
N6 C35 C36 117.7(3) . . ?
C31 C35 C36 119.7(3) . . ?
N5 C36 C28 122.7(3) . . ?
N5 C36 C35 117.6(3) . . ?
C28 C36 C35 119.8(3) . . ?

loop_
_geom_bond_atom_site_label_1
_geom_bond_atom_site_label_2
_geom_bond_distance
_geom_bond_site_symmetry_2
_geom_bond_publ_flag
Y1 O13 2.382(3) . ?
Y1 O102 2.38(3) . ?
Y1 O10 2.39(2) . ?
Y1 O4 2.396(2) . ?
Y1 O8 2.411(2) . ?
Y1 O1 2.430(3) . ?
Y1 O7 2.432(2) . ?
Y1 O11 2.452(17) . ?
Y1 O2 2.453(3) . ?
Y1 O14 2.458(3) . ?
Y1 O112 2.47(2) . ?
Y1 O5 2.540(2) . ?
Zn1 N6 2.137(2) . ?
Zn1 N1 2.146(2) . ?
Zn1 N5 2.153(3) . ?
Zn1 N4 2.157(2) . ?
Zn1 N2 2.176(2) . ?
Zn1 N3 2.199(3) . ?
O1 N7 1.272(3) . ?
O2 N7 1.260(3) . ?
O3 N7 1.218(4) . ?
O4 N8 1.268(3) . ?
O5 N8 1.254(3) . ?
O6 N8 1.218(3) . ?
O7 N9 1.259(3) . ?
O8 N9 1.280(3) . ?
O9 N9 1.227(3) . ?
O10 N10 1.294(9) . ?
O11 N10 1.255(9) . ?
O12 N10 1.205(9) . ?
O102 N102 1.278(11) . ?
O112 N102 1.252(11) . ?
O122 N102 1.222(10) . ?
O13 N11 1.253(4) . ?
O14 N11 1.266(4) . ?
O15 N11 1.217(4) . ?
N1 C1 1.328(4) . ?
N1 C12 1.362(4) . ?
N2 C10 1.333(4) . ?
N2 C11 1.360(4) . ?
N3 C13 1.329(4) . ?
N3 C24 1.367(4) . ?
N4 C22 1.332(4) . ?
N4 C23 1.354(4) . ?
N5 C25 1.332(4) . ?
N5 C36 1.357(4) . ?
N6 C34 1.324(4) . ?
N6 C35 1.358(4) . ?
C1 C2 1.395(4) . ?
C1 H1A 0.95 . ?
C2 C3 1.360(5) . ?
C2 H2A 0.95 . ?
C3 C4 1.404(4) . ?
C3 H3A 0.95 . ?
C4 C12 1.405(4) . ?
C4 C5 1.436(5) . ?
C5 C6 1.343(4) . ?
C5 H5A 0.95 . ?
C6 C7 1.430(4) . ?
C6 H6A 0.95 . ?
C7 C11 1.401(4) . ?
C7 C8 1.406(4) . ?
C8 C9 1.361(5) . ?
C8 H8A 0.95 . ?
C9 C10 1.399(4) . ?
C9 H9A 0.95 . ?
C10 H10A 0.95 . ?
C11 C12 1.439(4) . ?
C13 C14 1.395(5) . ?
C13 H13A 0.95 . ?
C14 C15 1.370(4) . ?
C14 H14A 0.95 . ?
C15 C16 1.405(4) . ?
C15 H15A 0.95 . ?
C16 C24 1.400(5) . ?
C16 C17 1.440(4) . ?
C17 C18 1.351(5) . ?
C17 H17A 0.95 . ?
C18 C19 1.426(5) . ?
C18 H18A 0.95 . ?
C19 C20 1.402(5) . ?
C19 C23 1.408(4) . ?
C20 C21 1.360(5) . ?
C20 H20A 0.95 . ?
C21 C22 1.402(4) . ?
C21 H21A 0.95 . ?
C22 H22A 0.95 . ?
C23 C24 1.438(4) . ?
C25 C26 1.391(5) . ?
C25 H25A 0.95 . ?
C26 C27 1.361(4) . ?
C26 H26A 0.95 . ?
C27 C28 1.399(4) . ?
C27 H27A 0.95 . ?
C28 C36 1.397(4) . ?
C28 C29 1.434(4) . ?
C29 C30 1.350(5) . ?
C29 H29A 0.95 . ?
C30 C31 1.432(5) . ?
C30 H30A 0.95 . ?
C31 C32 1.401(5) . ?
C31 C35 1.410(4) . ?
C32 C33 1.365(4) . ?
C32 H32A 0.95 . ?
C33 C34 1.401(4) . ?
C33 H33A 0.95 . ?
C34 H34A 0.95 . ?
C35 C36 1.440(4) . ?
